data_7704237
loop_
_publ_author_name
'Musongong, Joseph T.'
'Otang, Mathew E.'
'Mash, Brandon L.'
'Zeller, Matthias'
'Stahl, Lothar'

_publ_section_title
;
 Covalent and ionic bonding in bi- and tricyclic Group 15 amides:
 equidistant P-I and As-I bonds and fluxional cations.
;
_journal_issue 19
_journal_name_full 'Dalton transactions (Cambridge, England : 2003)'
_journal_page_first 6341
_journal_page_last 6354
_journal_paper_doi 10.1039/d0dt01163k
_journal_volume 49
_journal_year 2020
_chemical_formula_moiety 'C16 H36 As I N4 P2'
_chemical_formula_sum 'C16 H36 As I N4 P2'
_chemical_formula_weight 548.26
_chemical_melting_point 460.0(10)
_chemical_properties_physical Air-sensitive,Moisture-sensitive
_space_group_crystal_system monoclinic
_space_group_IT_number 11
_space_group_name_Hall '-P 2yb'
_space_group_name_H-M_alt 'P 1 21/m 1'
_symmetry_Int_Tables_number 11
_atom_sites_solution_primary iterative
_audit_creation_date 2020-03-17
_audit_creation_method
;
Olex2 1.2
(compiled 2018.05.29 svn.r3508 for OlexSys, GUI svn.r5506)
;
_audit_update_record
;
2020-03-21 deposited with the CCDC.	2020-04-21 downloaded from the CCDC.
;
_cell_angle_alpha 90
_cell_angle_beta 96.533(3)
_cell_angle_gamma 90
_cell_formula_units_Z 2
_cell_length_a 9.5274(8)
_cell_length_b 11.9897(9)
_cell_length_c 10.3478(7)
_cell_measurement_reflns_used 9007
_cell_measurement_temperature 150
_cell_measurement_theta_max 33.214
_cell_measurement_theta_min 2.742
_cell_volume 1174.36(15)
_computing_cell_refinement 'SAINT V8.38A (?, 2016)'
_computing_data_reduction 'SAINT V8.38A (?, 2016)'
_computing_molecular_graphics 'Olex2 (Dolomanov et al., 2009)'
_computing_publication_material 'Olex2 (Dolomanov et al., 2009)'
_computing_structure_refinement 'olex2.refine (Bourhis et al., 2015)'
_computing_structure_solution 'olex2.solve (Bourhis et al., 2015)'
_diffrn_ambient_temperature 149.99
_diffrn_detector 'Bruker APEX2 area detector'
_diffrn_detector_area_resol_mean 7.9
_diffrn_detector_type 'CCD area detector'
_diffrn_measured_fraction_theta_full 0.9964
_diffrn_measured_fraction_theta_max 0.9964
_diffrn_measurement_device 'three-circle diffractometer'
_diffrn_measurement_device_type 'Bruker Quest Photon100 CMOS'
_diffrn_measurement_method '\w and \f scans'
_diffrn_radiation_monochromator 'mirror optics'
_diffrn_radiation_probe x-ray
_diffrn_radiation_type 'Mo K\a'
_diffrn_radiation_wavelength 0.71073
_diffrn_reflns_av_R_equivalents 0.0307
_diffrn_reflns_av_unetI/netI 0.0196
_diffrn_reflns_limit_h_max 14
_diffrn_reflns_limit_h_min -14
_diffrn_reflns_limit_k_max 18
_diffrn_reflns_limit_k_min -18
_diffrn_reflns_limit_l_max 15
_diffrn_reflns_limit_l_min -15
_diffrn_reflns_number 28533
_diffrn_reflns_theta_full 33.2342
_diffrn_reflns_theta_max 33.23
_diffrn_reflns_theta_min 2.61
_diffrn_source 'microfocus sealed X-ray tube'
_diffrn_source_type 'Incoatec I\ms'
_exptl_absorpt_coefficient_mu 2.904
_exptl_absorpt_correction_T_max 0.7465
_exptl_absorpt_correction_T_min 0.4889
_exptl_absorpt_correction_type multi-scan
_exptl_absorpt_process_details
'SADABS-2016/2 (Bruker,2016/2) was used for absorption correction. wR2(int) was 0.1152 before and 0.0423 after correction. The Ratio of minimum to maximum transmission is 0.6549. The \l/2 correction factor is Not present.'
_exptl_crystal_colour 'dull yellowish yellow'
_exptl_crystal_colour_lustre dull
_exptl_crystal_colour_modifier yellowish
_exptl_crystal_colour_primary yellow
_exptl_crystal_density_diffrn 1.5504
_exptl_crystal_description plate
_exptl_crystal_F_000 551.8509
_exptl_crystal_recrystallization_method 'Re-crystallisation from solvent: THF'
_exptl_crystal_size_max 0.46
_exptl_crystal_size_mid 0.41
_exptl_crystal_size_min 0.22
_refine_diff_density_max 1.2625
_refine_diff_density_min -0.8886
_refine_diff_density_rms 0.1008
_refine_ls_d_res_high 0.6484
_refine_ls_d_res_low 7.8044
_refine_ls_extinction_expression Fc^*^=kFc[1+0.001xFc^2^\l^3^/sin(2\q)]^-1/4^
_refine_ls_goodness_of_fit_ref 1.0219
_refine_ls_hydrogen_treatment constr
_refine_ls_matrix_type full
_refine_ls_number_constraints 28
_refine_ls_number_parameters 127
_refine_ls_number_reflns 4681
_refine_ls_number_restraints 0
_refine_ls_restrained_S_all 1.0219
_refine_ls_R_factor_all 0.0294
_refine_ls_R_factor_gt 0.0225
_refine_ls_shift/su_max 0.0003
_refine_ls_shift/su_mean 0.0000
_refine_ls_structure_factor_coef Fsqd
_refine_ls_weighting_details 'w=1/[\s^2^(Fo^2^)+(0.0118P)^2^+1.1000P] where P=(Fo^2^+2Fc^2^)/3'
_refine_ls_weighting_scheme calc
_refine_ls_wR_factor_gt 0.0463
_refine_ls_wR_factor_ref 0.0493
_reflns_Friedel_coverage 0.0
_reflns_limit_h_max 14
_reflns_limit_h_min -14
_reflns_limit_k_max 18
_reflns_limit_k_min 0
_reflns_limit_l_max 15
_reflns_limit_l_min 0
_reflns_number_gt 4112
_reflns_number_total 4681
_reflns_threshold_expression I>=2u(I)
_cod_data_source_file d0dt01163k2.cif
_cod_data_source_block J_MUS_02_CPTAsI_0m
_cod_depositor_comments
;
The following automatic conversions were performed:

data item '_chemical_melting_point' value '459-461' was changed to
'460.0(10)' -- the average value was taken and precision was
estimated.

Automatic conversion script
Id: cif_fix_values 7556 2019-12-06 15:28:31Z antanas 

 Adding full bibliography for 7704230--7704239.cif.
;
_cod_database_code 7704237
_olex2_refinement_description
;
1. Fixed Uiso
 At 1.5 times of:
  All C(H,H,H) groups
2. Others
 Fixed Sof: H11b(0.5) H11c(0.5) H21b(0.5) H21c(0.5)
3.a Me refined with riding coordinates:
 C11(H11a,H11b,H11c), C21(H21a,H21b,H21c)
3.b Idealised Me refined as rotating group:
 C32(H32a,H32b,H32c), C33(H33a,H33b,H33c), C12(H12a,H12b,H12c), C22(H22a,H22b,
 H22c), C31(H31a,H31b,H31c)
;
_olex2_submission_special_instructions 'No special instructions were received'

loop_
_space_group_symop_id
_space_group_symop_operation_xyz
1 x,y,z
2 -x,y+1/2,-z
3 -x,-y,-z
4 x,-y-1/2,z

loop_
_atom_site_label
_atom_site_type_symbol
_atom_site_fract_x
_atom_site_fract_y
_atom_site_fract_z
_atom_site_U_iso_or_equiv
_atom_site_adp_type
_atom_site_occupancy
_atom_site_site_symmetry_order
_atom_site_refinement_flags_posn
_atom_site_refinement_flags_adp
_atom_site_refinement_flags_occupancy
_atom_site_disorder_group
I1 I 0.862430(17) 0.25 0.518786(12) 0.02999(5) Uani 1.000000 2 S T P .
N3 N 0.78668(11) 0.13062(8) 0.19924(10) 0.01518(18) Uani 1.000000 1 . . . .
As1 As 0.895863(18) 0.25 0.259529(17) 0.01512(5) Uani 1.000000 2 S T P .
C10 C 0.6730(2) 0.25 -0.09989(17) 0.0188(3) Uani 1.000000 2 S T P .
N2 N 0.56242(16) 0.25 0.23652(15) 0.0172(3) Uani 1.000000 2 S T P .
P1 P 0.61094(3) 0.14372(3) 0.13851(3) 0.01578(6) Uani 1.000000 1 . . . .
N1 N 0.61708(16) 0.25 0.02785(14) 0.0163(3) Uani 1.000000 2 S T P .
C32 C 0.81764(18) -0.05599(12) 0.10464(15) 0.0293(3) Uani 1.000000 1 . . . .
H32a H 0.7156(2) -0.0598(9) 0.0783(7) 0.0439(4) Uiso 1.000000 1 GR . . .
H32b H 0.8644(12) -0.0225(6) 0.0345(4) 0.0439(4) Uiso 1.000000 1 GR . . .
H32c H 0.8547(12) -0.1314(3) 0.1225(4) 0.0439(4) Uiso 1.000000 1 GR . . .
C33 C 0.77574(17) -0.03792(12) 0.33863(15) 0.0266(3) Uani 1.000000 1 . . . .
H33a H 0.7930(11) 0.0086(6) 0.4167(4) 0.0399(4) Uiso 1.000000 1 GR . . .
H33b H 0.6738(2) -0.0441(10) 0.3131(5) 0.0399(4) Uiso 1.000000 1 GR . . .
H33c H 0.8155(10) -0.1124(4) 0.3571(8) 0.0399(4) Uiso 1.000000 1 GR . . .
C11 C 0.8341(2) 0.25 -0.08883(19) 0.0240(4) Uani 1.000000 2 S T P .
H11a H 0.8647(2) 0.25 -0.17609(19) 0.0360(6) Uiso 1.000000 2 RS T P -1
H11b H 0.8705(2) 0.31673783742 -0.04165(19) 0.0360(6) Uiso 0.500000 1 R . . -1
H11c H 0.8705(2) 0.18326216258 -0.04165(19) 0.0360(6) Uiso 0.500000 1 R . . -1
C12 C 0.6181(2) 0.14573(16) -0.17273(16) 0.0390(4) Uani 1.000000 1 . . . .
H12a H 0.6527(13) 0.07944(16) -0.1236(7) 0.0585(6) Uiso 1.000000 1 GR . . .
H12b H 0.5146(2) 0.1461(6) -0.1827(13) 0.0585(6) Uiso 1.000000 1 GR . . .
H12c H 0.6517(13) 0.1445(6) -0.2588(6) 0.0585(6) Uiso 1.000000 1 GR . . .
C20 C 0.4350(2) 0.25 0.3061(2) 0.0246(4) Uani 1.000000 2 S T P .
C22 C 0.4402(2) 0.35417(15) 0.39130(18) 0.0394(4) Uani 1.000000 1 . . . .
H22a H 0.5280(7) 0.3543(6) 0.4507(10) 0.0590(6) Uiso 1.000000 1 GR . . .
H22b H 0.4368(16) 0.42077(15) 0.33611(19) 0.0590(6) Uiso 1.000000 1 GR . . .
H22c H 0.3593(9) 0.3543(6) 0.4418(11) 0.0590(6) Uiso 1.000000 1 GR . . .
C21 C 0.3021(2) 0.25 0.2095(3) 0.0453(7) Uani 1.000000 2 S T P .
H21a H 0.2187(2) 0.25 0.2568(3) 0.0679(10) Uiso 1.000000 2 RS T P -1
H21b H 0.3010(2) 0.31673783742 0.1547(3) 0.0679(10) Uiso 0.500000 1 R . . -1
H21c H 0.3010(2) 0.18326216258 0.1547(3) 0.0679(10) Uiso 0.500000 1 R . . -1
C31 C 1.00561(15) 0.02118(13) 0.26570(16) 0.0278(3) Uani 1.000000 1 . . . .
H31a H 1.0505(2) 0.0569(9) 0.1958(5) 0.0417(4) Uiso 1.000000 1 GR . . .
H31b H 1.02547(16) 0.0647(9) 0.3458(7) 0.0417(4) Uiso 1.000000 1 GR . . .
H31c H 1.0432(2) -0.05445(14) 0.2800(12) 0.0417(4) Uiso 1.000000 1 GR . . .
C30 C 0.84606(14) 0.01545(11) 0.22753(13) 0.0196(2) Uani 1.000000 1 . . . .

loop_
_atom_site_aniso_label
_atom_site_aniso_U_11
_atom_site_aniso_U_22
_atom_site_aniso_U_33
_atom_site_aniso_U_12
_atom_site_aniso_U_13
_atom_site_aniso_U_23
I1 0.04514(9) 0.02951(7) 0.01431(6) -0.000000 -0.00097(5) 0.000000
N3 0.0148(4) 0.0136(4) 0.0172(4) 0.0004(3) 0.0021(3) 0.0003(3)
As1 0.01229(8) 0.01605(8) 0.01691(8) -0.000000 0.00120(6) 0.000000
C10 0.0206(8) 0.0234(8) 0.0126(7) -0.000000 0.0023(6) 0.000000
N2 0.0142(6) 0.0193(7) 0.0196(7) -0.000000 0.0083(5) 0.000000
P1 0.01370(13) 0.01740(14) 0.01659(13) -0.00290(10) 0.00325(10) -0.00084(11)
N1 0.0153(6) 0.0198(7) 0.0138(6) -0.000000 0.0021(5) 0.000000
C32 0.0386(8) 0.0190(6) 0.0314(7) 0.0034(6) 0.0094(6) -0.0055(5)
C33 0.0322(7) 0.0212(6) 0.0273(7) -0.0000(5) 0.0068(6) 0.0079(5)
C11 0.0221(8) 0.0324(10) 0.0187(8) -0.000000 0.0080(7) 0.000000
C12 0.0486(10) 0.0466(10) 0.0233(7) -0.0235(8) 0.0099(7) -0.0149(7)
C20 0.0183(8) 0.0302(10) 0.0281(9) -0.000000 0.0141(7) 0.000000
C22 0.0453(9) 0.0372(9) 0.0410(9) 0.0024(8) 0.0286(8) -0.0078(7)
C21 0.0141(9) 0.0598(18) 0.0628(18) -0.000000 0.0083(10) 0.000000
C31 0.0228(6) 0.0229(6) 0.0380(8) 0.0077(5) 0.0048(6) 0.0062(6)
C30 0.0220(6) 0.0153(5) 0.0223(6) 0.0028(4) 0.0059(5) 0.0019(4)

loop_
_atom_type_symbol
_atom_type_scat_dispersion_real
_atom_type_scat_dispersion_imag
_atom_type_scat_Cromer_Mann_a1
_atom_type_scat_Cromer_Mann_a2
_atom_type_scat_Cromer_Mann_a3
_atom_type_scat_Cromer_Mann_a4
_atom_type_scat_Cromer_Mann_b1
_atom_type_scat_Cromer_Mann_b2
_atom_type_scat_Cromer_Mann_b3
_atom_type_scat_Cromer_Mann_b4
_atom_type_scat_Cromer_Mann_c
_atom_type_scat_source
_atom_type_scat_dispersion_source
C 0.00347 0.00161 2.31000 1.02000 1.58860 0.86500 20.84390 10.20750 0.56870 51.65120 0.215599998832 'International Tables Volume C Table 6.1.1.4 (pp. 500-502)' 'Henke, Gullikson and Davis, At. Data and Nucl. Data Tables, 1993, 54, 2'
I -0.41187 1.83264 20.14720 18.99490 7.51380 2.27350 4.34700 0.38140 27.76600 66.87760 4.07119989395 'International Tables Volume C Table 6.1.1.4 (pp. 500-502)' 'Henke, Gullikson and Davis, At. Data and Nucl. Data Tables, 1993, 54, 2'
H 0.00000 0.00000 0.49300 0.32291 0.14019 0.04081 10.51090 26.12570 3.14236 57.79970 0.0030380000826 'International Tables Volume C Table 6.1.1.4 (pp. 500-502)' 'Henke, Gullikson and Davis, At. Data and Nucl. Data Tables, 1993, 54, 2'
N 0.00653 0.00323 12.21260 3.13220 2.01250 1.16630 0.00570 9.89330 28.99750 0.58260 -11.5290002823 'International Tables Volume C Table 6.1.1.4 (pp. 500-502)' 'Henke, Gullikson and Davis, At. Data and Nucl. Data Tables, 1993, 54, 2'
P 0.10434 0.09671 6.43450 4.17910 1.78000 1.49080 1.90670 27.15700 0.52600 68.16450 1.11489999294 'International Tables Volume C Table 6.1.1.4 (pp. 500-502)' 'Henke, Gullikson and Davis, At. Data and Nucl. Data Tables, 1993, 54, 2'
As 0.07000 2.09310 16.67230 6.07010 3.43130 4.27790 2.63450 0.26470 12.94790 47.79720 2.53099989891 'International Tables Volume C Table 6.1.1.4 (pp. 500-502)' 'Henke, Gullikson and Davis, At. Data and Nucl. Data Tables, 1993, 54, 2'

loop_
_geom_angle_atom_site_label_1
_geom_angle_atom_site_label_2
_geom_angle_atom_site_label_3
_geom_angle
_geom_angle_site_symmetry_1
_geom_angle_site_symmetry_3
_geom_angle_publ_flag
P1 N3 As1 122.75(6) . . ?
C30 N3 As1 117.52(8) . . ?
C30 N3 P1 118.72(8) . . ?
N3 As1 I1 102.03(3) . . ?
N3 As1 I1 102.03(3) 4_565 . ?
N3 As1 N3 102.41(6) 4_565 . ?
C11 C10 N1 113.22(15) . . ?
C12 C10 N1 107.69(11) 4_565 . ?
C12 C10 N1 107.69(11) . . ?
C12 C10 C11 108.87(12) 4_565 . ?
C12 C10 C11 108.87(12) . . ?
C12 C10 C12 110.50(19) 4_565 . ?
P1 N2 P1 95.31(7) 4_565 . ?
C20 N2 P1 125.14(7) . 4_565 ?
C20 N2 P1 125.14(7) . . ?
N2 P1 N3 99.61(6) . . ?
P1 P1 N3 95.22(4) 4_565 . ?
P1 P1 N2 42.35(4) 4_565 . ?
N1 P1 N3 101.81(6) . . ?
N1 P1 N2 82.86(5) . . ?
P1 N1 C10 129.64(5) . . ?
P1 N1 C10 129.64(5) 4_565 . ?
P1 N1 P1 95.71(7) 4_565 . ?
C22 C20 N2 107.82(11) . . ?
C22 C20 N2 107.82(11) 4_565 . ?
C22 C20 C22 109.82(19) . 4_565 ?
C21 C20 N2 110.37(18) . . ?
C21 C20 C22 110.47(13) . 4_565 ?
C21 C20 C22 110.47(13) . . ?
C32 C30 N3 108.90(11) . . ?
C33 C30 N3 109.94(10) . . ?
C33 C30 C32 109.74(12) . . ?
C31 C30 N3 110.44(11) . . ?
C31 C30 C32 108.45(12) . . ?
C31 C30 C33 109.35(12) . . ?

loop_
_geom_bond_atom_site_label_1
_geom_bond_atom_site_label_2
_geom_bond_distance
_geom_bond_site_symmetry_2
_geom_bond_publ_flag
I1 As1 2.7373(3) . ?
N3 As1 1.8364(10) . ?
N3 P1 1.7273(11) . ?
N3 C30 1.5083(16) . ?
C10 N1 1.480(2) . ?
C10 C11 1.525(3) . ?
C10 C12 1.5214(19) . ?
C10 C12 1.5214(19) 4_565 ?
N2 P1 1.7242(10) 4_565 ?
N2 P1 1.7242(10) . ?
N2 C20 1.480(2) . ?
P1 P1 2.5486(7) 4_565 ?
P1 N1 1.7187(10) . ?
C32 C30 1.532(2) . ?
C33 C30 1.5347(18) . ?
C20 C22 1.526(2) . ?
C20 C22 1.526(2) 4_565 ?
C20 C21 1.521(3) . ?
C31 C30 1.528(2) . ?
